data_7225158
loop_
_publ_author_name
'Nauha, Elisa'
'Naumov, Pan\<ce'
'Lusi, Matteo'

_publ_section_title
;
 Fine-tuning of a thermosalient phase transition by solid solutions
;
_journal_issue 25
_journal_name_full CrystEngComm
_journal_page_first 4699
_journal_paper_doi 10.1039/C6CE00762G
_journal_volume 18
_journal_year 2016
_chemical_formula_sum 'C10 H8 Br1.71 Cl0.29 N2 Zn'
_chemical_formula_weight 368.52
_chemical_name_systematic
;
 ?
;
_space_group_crystal_system triclinic
_space_group_IT_number 2
_space_group_name_Hall '-P 1'
_space_group_name_H-M_alt 'P -1'
_symmetry_space_group_name_Hall '-P 1'
_symmetry_space_group_name_H-M 'P -1'
_atom_sites_solution_hydrogens geom
_audit_creation_method SHELXL-2013
_audit_update_record
;
2016-03-18 deposited with the CCDC.
2016-05-09 downloaded from the CCDC.
;
_cell_angle_alpha 114.285(7)
_cell_angle_beta 95.568(7)
_cell_angle_gamma 95.950(8)
_cell_formula_units_Z 2
_cell_length_a 7.785(4)
_cell_length_b 8.976(5)
_cell_length_c 9.255(5)
_cell_measurement_temperature 100(2)
_cell_volume 579.3(5)
_computing_structure_refinement 'SHELXL-2013 (Sheldrick, 2013)'
_diffrn_ambient_temperature 100(2)
_diffrn_measured_fraction_theta_full 0.987
_diffrn_measured_fraction_theta_max 0.999
_diffrn_radiation_type MoK\a
_diffrn_radiation_wavelength 0.71073
_diffrn_reflns_av_R_equivalents 0.0407
_diffrn_reflns_av_unetI/netI 0.0607
_diffrn_reflns_Laue_measured_fraction_full 0.987
_diffrn_reflns_Laue_measured_fraction_max 0.999
_diffrn_reflns_limit_h_max 10
_diffrn_reflns_limit_h_min -10
_diffrn_reflns_limit_k_max 12
_diffrn_reflns_limit_k_min -11
_diffrn_reflns_limit_l_max 12
_diffrn_reflns_limit_l_min -13
_diffrn_reflns_number 7501
_diffrn_reflns_point_group_measured_fraction_full 0.987
_diffrn_reflns_point_group_measured_fraction_max 0.999
_diffrn_reflns_theta_full 25.242
_diffrn_reflns_theta_max 30.186
_diffrn_reflns_theta_min 2.443
_exptl_absorpt_coefficient_mu 8.052
_exptl_absorpt_correction_T_max 0.7460
_exptl_absorpt_correction_T_min 0.5000
_exptl_absorpt_correction_type multi-scan
_exptl_absorpt_process_details sadabs
_exptl_crystal_colour colorless
_exptl_crystal_density_diffrn 2.112
_exptl_crystal_description needle
_exptl_crystal_F_000 354
_exptl_crystal_size_max 0.270
_exptl_crystal_size_mid 0.050
_exptl_crystal_size_min 0.040
_refine_diff_density_max 1.422
_refine_diff_density_min -1.651
_refine_diff_density_rms 0.234
_refine_ls_extinction_method none
_refine_ls_goodness_of_fit_ref 1.085
_refine_ls_hydrogen_treatment constr
_refine_ls_matrix_type full
_refine_ls_number_parameters 139
_refine_ls_number_reflns 3114
_refine_ls_number_restraints 0
_refine_ls_restrained_S_all 1.085
_refine_ls_R_factor_all 0.0950
_refine_ls_R_factor_gt 0.0634
_refine_ls_shift/su_max 0.000
_refine_ls_shift/su_mean 0.000
_refine_ls_structure_factor_coef Fsqd
_refine_ls_weighting_details 'w=1/[\s^2^(Fo^2^)+(0.0211P)^2^+18.0428P] where P=(Fo^2^+2Fc^2^)/3'
_refine_ls_weighting_scheme calc
_refine_ls_wR_factor_gt 0.1482
_refine_ls_wR_factor_ref 0.1660
_reflns_Friedel_coverage 0.000
_reflns_number_gt 2388
_reflns_number_total 3114
_reflns_threshold_expression 'I > 2\s(I)'
_cod_data_source_file c6ce00762g3.cif
_cod_data_source_block 1x90_100K
_cod_depositor_comments 'Adding full bibliography for 7225150--7225163.cif.'
_cod_original_cell_volume 579.4(5)
_cod_database_code 7225158
_shelx_space_group_comment
;
The symmetry employed for this shelxl refinement is uniquely defined
by the following loop, which should always be used as a source of
symmetry information in preference to the above space-group names.
They are only intended as comments.
;
_shelx_estimated_absorpt_t_min 0.220
_shelx_estimated_absorpt_t_max 0.739
_shelxl_version_number 2013-4

loop_
_space_group_symop_operation_xyz
'x, y, z'
'-x, -y, -z'

loop_
_atom_site_label
_atom_site_type_symbol
_atom_site_fract_x
_atom_site_fract_y
_atom_site_fract_z
_atom_site_U_iso_or_equiv
_atom_site_adp_type
_atom_site_occupancy
_atom_site_site_symmetry_order
_atom_site_calc_flag
_atom_site_refinement_flags_posn
_atom_site_refinement_flags_adp
_atom_site_refinement_flags_occupancy
_atom_site_disorder_assembly
_atom_site_disorder_group
Zn1 Zn 0.76751(14) 0.71514(15) 0.82256(14) 0.0175(3) Uani 1 1 d . . . . .
Br2 Br 0.52808(13) 0.78609(15) 0.70712(13) 0.0212(3) Uani 0.856(11) 1 d . . P A 1
Br3 Br 1.04334(12) 0.82338(14) 0.79433(13) 0.0192(3) Uani 0.855(11) 1 d . . P A 1
Cl2 Cl 0.52808(13) 0.78609(15) 0.70712(13) 0.0212(3) Uani 0.144(11) 1 d . . P A 2
Cl3 Cl 1.04334(12) 0.82338(14) 0.79433(13) 0.0192(3) Uani 0.145(11) 1 d . . P A 2
N2 N 0.7198(9) 0.6990(10) 1.0305(10) 0.0166(16) Uani 1 1 d . . . . .
N8 N 0.7910(9) 0.4688(11) 0.7592(10) 0.0173(16) Uani 1 1 d . . . . .
C1 C 0.7370(11) 0.5472(12) 1.0285(11) 0.0157(18) Uani 1 1 d . . . . .
C3 C 0.6718(11) 0.8152(13) 1.1571(12) 0.021(2) Uani 1 1 d . . . . .
H3 H 0.6589 0.9188 1.1561 0.025 Uiso 1 1 calc R U . . .
C4 C 0.6398(12) 0.7899(14) 1.2909(12) 0.024(2) Uani 1 1 d . . . . .
H4 H 0.6046 0.8746 1.3798 0.028 Uiso 1 1 calc R U . . .
C5 C 0.6603(13) 0.6389(14) 1.2924(12) 0.024(2) Uani 1 1 d . . . . .
H5 H 0.6404 0.6193 1.3832 0.029 Uiso 1 1 calc R U . . .
C6 C 0.7101(12) 0.5168(14) 1.1604(12) 0.021(2) Uani 1 1 d . . . . .
H6 H 0.7255 0.4131 1.1603 0.025 Uiso 1 1 calc R U . . .
C7 C 0.7817(11) 0.4220(12) 0.8784(11) 0.0152(17) Uani 1 1 d . . . . .
C9 C 0.8280(12) 0.3624(13) 0.6212(12) 0.021(2) Uani 1 1 d . . . . .
H9 H 0.8334 0.3965 0.5371 0.026 Uiso 1 1 calc R U . . .
C10 C 0.8590(13) 0.2048(13) 0.5922(13) 0.022(2) Uani 1 1 d . . . . .
H10 H 0.8869 0.1329 0.4917 0.027 Uiso 1 1 calc R U . . .
C11 C 0.8480(12) 0.1549(13) 0.7151(13) 0.023(2) Uani 1 1 d . . . . .
H11 H 0.8656 0.0464 0.6992 0.027 Uiso 1 1 calc R U . . .
C12 C 0.8114(12) 0.2644(13) 0.8599(12) 0.021(2) Uani 1 1 d . . . . .
H12 H 0.8064 0.2335 0.9462 0.025 Uiso 1 1 calc R U . . .

loop_
_atom_site_aniso_label
_atom_site_aniso_U_11
_atom_site_aniso_U_22
_atom_site_aniso_U_33
_atom_site_aniso_U_23
_atom_site_aniso_U_13
_atom_site_aniso_U_12
Zn1 0.0136(5) 0.0228(7) 0.0241(6) 0.0165(5) 0.0052(4) 0.0066(4)
Br2 0.0133(5) 0.0304(7) 0.0286(6) 0.0198(5) 0.0036(4) 0.0089(4)
Br3 0.0115(5) 0.0274(7) 0.0276(6) 0.0196(5) 0.0054(4) 0.0047(4)
Cl2 0.0133(5) 0.0304(7) 0.0286(6) 0.0198(5) 0.0036(4) 0.0089(4)
Cl3 0.0115(5) 0.0274(7) 0.0276(6) 0.0196(5) 0.0054(4) 0.0047(4)
N2 0.011(3) 0.023(4) 0.022(4) 0.014(3) 0.004(3) 0.005(3)
N8 0.011(3) 0.024(5) 0.020(4) 0.014(3) 0.000(3) 0.002(3)
C1 0.008(4) 0.023(5) 0.020(4) 0.014(4) 0.000(3) 0.002(3)
C3 0.011(4) 0.023(5) 0.027(5) 0.010(4) 0.002(3) -0.001(4)
C4 0.014(4) 0.036(6) 0.023(5) 0.013(5) 0.006(4) 0.004(4)
C5 0.021(5) 0.034(6) 0.023(5) 0.018(5) 0.003(4) 0.004(4)
C6 0.016(4) 0.028(6) 0.021(5) 0.013(4) 0.001(3) 0.005(4)
C7 0.007(3) 0.018(5) 0.021(4) 0.009(4) -0.001(3) -0.002(3)
C9 0.020(4) 0.028(6) 0.019(4) 0.012(4) 0.002(4) 0.007(4)
C10 0.019(4) 0.023(5) 0.024(5) 0.009(4) 0.003(4) 0.003(4)
C11 0.017(4) 0.018(5) 0.032(5) 0.011(4) -0.003(4) 0.002(4)
C12 0.014(4) 0.026(5) 0.027(5) 0.018(4) -0.003(4) 0.002(4)

loop_
_atom_type_symbol
_atom_type_description
_atom_type_scat_dispersion_real
_atom_type_scat_dispersion_imag
_atom_type_scat_source
C C 0.0033 0.0016 'International Tables Vol C Tables 4.2.6.8 and 6.1.1.4'
H H 0.0000 0.0000 'International Tables Vol C Tables 4.2.6.8 and 6.1.1.4'
N N 0.0061 0.0033 'International Tables Vol C Tables 4.2.6.8 and 6.1.1.4'
Cl Cl 0.1484 0.1585 'International Tables Vol C Tables 4.2.6.8 and 6.1.1.4'
Zn Zn 0.2839 1.4301 'International Tables Vol C Tables 4.2.6.8 and 6.1.1.4'
Br Br -0.2901 2.4595 'International Tables Vol C Tables 4.2.6.8 and 6.1.1.4'

loop_
_geom_angle_atom_site_label_1
_geom_angle_atom_site_label_2
_geom_angle_atom_site_label_3
_geom_angle
N2 Zn1 N8 80.5(3)
N2 Zn1 Br2 111.0(2)
N8 Zn1 Br2 120.7(2)
N2 Zn1 Br3 122.2(2)
N8 Zn1 Br3 101.9(2)
Br2 Zn1 Br3 115.86(7)
C3 N2 C1 119.9(8)
C3 N2 Zn1 126.9(7)
C1 N2 Zn1 113.2(6)
C9 N8 C7 118.7(9)
C9 N8 Zn1 126.8(7)
C7 N8 Zn1 114.2(7)
N2 C1 C6 120.3(9)
N2 C1 C7 116.1(8)
C6 C1 C7 123.5(9)
N2 C3 C4 122.1(10)
N2 C3 H3 119.0
C4 C3 H3 119.0
C5 C4 C3 118.8(10)
C5 C4 H4 120.6
C3 C4 H4 120.6
C4 C5 C6 119.5(9)
C4 C5 H5 120.3
C6 C5 H5 120.3
C1 C6 C5 119.4(10)
C1 C6 H6 120.3
C5 C6 H6 120.3
N8 C7 C12 121.4(9)
N8 C7 C1 115.5(8)
C12 C7 C1 123.1(8)
N8 C9 C10 123.9(9)
N8 C9 H9 118.0
C10 C9 H9 118.0
C9 C10 C11 117.6(10)
C9 C10 H10 121.2
C11 C10 H10 121.2
C12 C11 C10 119.3(9)
C12 C11 H11 120.4
C10 C11 H11 120.4
C11 C12 C7 119.1(9)
C11 C12 H12 120.5
C7 C12 H12 120.5

loop_
_geom_bond_atom_site_label_1
_geom_bond_atom_site_label_2
_geom_bond_distance
Zn1 N2 2.054(8)
Zn1 N8 2.075(8)
Zn1 Br2 2.3326(16)
Zn1 Br3 2.3470(18)
N2 C3 1.327(13)
N2 C1 1.376(12)
N8 C9 1.323(13)
N8 C7 1.338(11)
C1 C6 1.386(13)
C1 C7 1.485(13)
C3 C4 1.387(14)
C3 H3 0.9500
C4 C5 1.387(15)
C4 H4 0.9500
C5 C6 1.387(15)
C5 H5 0.9500
C6 H6 0.9500
C7 C12 1.400(13)
C9 C10 1.379(14)
C9 H9 0.9500
C10 C11 1.390(15)
C10 H10 0.9500
C11 C12 1.376(15)
C11 H11 0.9500
C12 H12 0.9500

loop_
_geom_torsion_atom_site_label_1
_geom_torsion_atom_site_label_2
_geom_torsion_atom_site_label_3
_geom_torsion_atom_site_label_4
_geom_torsion
C3 N2 C1 C6 -2.1(13)
Zn1 N2 C1 C6 179.6(7)
C3 N2 C1 C7 176.8(8)
Zn1 N2 C1 C7 -1.5(9)
C1 N2 C3 C4 0.8(14)
Zn1 N2 C3 C4 178.8(7)
N2 C3 C4 C5 0.6(15)
C3 C4 C5 C6 -0.7(15)
N2 C1 C6 C5 2.0(14)
C7 C1 C6 C5 -176.8(8)
C4 C5 C6 C1 -0.6(14)
C9 N8 C7 C12 0.5(13)
Zn1 N8 C7 C12 -174.0(7)
C9 N8 C7 C1 -179.1(8)
Zn1 N8 C7 C1 6.4(9)
N2 C1 C7 N8 -3.4(11)
C6 C1 C7 N8 175.5(8)
N2 C1 C7 C12 177.1(8)
C6 C1 C7 C12 -4.1(13)
C7 N8 C9 C10 -0.5(14)
Zn1 N8 C9 C10 173.2(7)
N8 C9 C10 C11 1.0(15)
C9 C10 C11 C12 -1.6(15)
C10 C11 C12 C7 1.6(14)
N8 C7 C12 C11 -1.1(14)
C1 C7 C12 C11 178.4(8)
